data_4512860
loop_
_publ_author_name
'Chen, Bin'
'Lv, Zhong-Peng'
'Leong, Chanel F.'
'Zhao, Yue'
'D&#x2019;Alessandro, Deanna M.'
'Zuo, Jing-Lin'

_publ_section_title
;
 Crystal Structures, Gas Adsorption, and Electrochemical Properties of
 Electroactive Coordination Polymers Based on the
 Tetrathiafulvalene-Tetrabenzoate Ligand
;
_journal_issue 4
_journal_name_full 'Crystal Growth &amp; Design'
_journal_page_first 1861
_journal_paper_doi 10.1021/acs.cgd.5b00014
_journal_volume 15
_journal_year 2015
_chemical_formula_sum 'C25 H25 Co N2 O8 S2'
_chemical_formula_weight 604.52
_chemical_name_systematic
; 
 ? 
;
_space_group_IT_number 152
_symmetry_cell_setting trigonal
_symmetry_space_group_name_Hall 'P 31 2"'
_symmetry_space_group_name_H-M 'P 31 2 1'
_atom_sites_solution_hydrogens geom
_atom_sites_solution_primary direct
_atom_sites_solution_secondary difmap
_audit_creation_method SHELXL-97
_cell_angle_alpha 90.00
_cell_angle_beta 90.00
_cell_angle_gamma 120.00
_cell_formula_units_Z 6
_cell_length_a 19.7657(8)
_cell_length_b 19.7657(8)
_cell_length_c 11.8402(9)
_cell_measurement_temperature 293(2)
_cell_volume 4006.0(4)
_computing_structure_refinement 'SHELXL-97 (Sheldrick, 2008)'
_computing_structure_solution 'SHELXS-97 (Sheldrick, 2008)'
_diffrn_ambient_temperature 293(2)
_diffrn_measured_fraction_theta_full 0.999
_diffrn_measured_fraction_theta_max 0.999
_diffrn_radiation_monochromator graphite
_diffrn_radiation_source 'fine-focus sealed tube'
_diffrn_radiation_type MoK\a
_diffrn_radiation_wavelength 0.71073
_diffrn_reflns_av_R_equivalents 0.0745
_diffrn_reflns_av_sigmaI/netI 0.0531
_diffrn_reflns_limit_h_max 23
_diffrn_reflns_limit_h_min -23
_diffrn_reflns_limit_k_max 23
_diffrn_reflns_limit_k_min -23
_diffrn_reflns_limit_l_max 14
_diffrn_reflns_limit_l_min -9
_diffrn_reflns_number 26229
_diffrn_reflns_theta_full 25.50
_diffrn_reflns_theta_max 25.50
_diffrn_reflns_theta_min 2.06
_exptl_absorpt_coefficient_mu 0.850
_exptl_absorpt_correction_T_max 0.8285
_exptl_absorpt_correction_T_min 0.7967
_exptl_absorpt_correction_type multi-scan
_exptl_absorpt_process_details sadabs
_exptl_crystal_colour black
_exptl_crystal_density_diffrn 1.503
_exptl_crystal_density_method 'not measured'
_exptl_crystal_description needle
_exptl_crystal_F_000 1872
_exptl_crystal_size_max 0.28
_exptl_crystal_size_mid 0.26
_exptl_crystal_size_min 0.23
_platon_squeeze_details
;
In order to subtract the contribution from the disordered solvent molecules,
the SQUEEZE command was applied.
SQUEEZE removed one DMF per formula unit. This valueis calculated based upon volume/count_electrons analysis.
See ref. Bi, Y. F.; Wang, X. T.; Liao, W. P.; Wang, X. F.; Wang, X. W.;
Zhang, H. J.; Gao, S. J. Am. Chem. Soc. 2009, 131, 11650.

CHEMW03_ALERT_2_A ALERT: The ratio of given/expected molecular weight as
            calculated from the _atom_site* data lies outside
            the range 0.90 <> 1.10
           From the CIF: _cell_formula_units_Z                    6
           From the CIF: _chemical_formula_weight           604.52
           TEST: Calculate formula weight from _atom_site_*
           atom     mass    num     sum
           C        12.01   22.00  264.24
           H         1.01   18.00   18.14
           Co       58.93    1.00   58.93
           N        14.01    1.00   14.01
           O        16.00    7.00  111.99
           S        32.07    2.00   64.13
           Calculated formula weight              531.45

RESPONSE: This is caused by the given molecular weight being increased
from the atom count to account for disordered DMF omitted by SQUEEZE.
;
_refine_diff_density_max 0.394
_refine_diff_density_min -0.648
_refine_diff_density_rms 0.071
_refine_ls_abs_structure_details 'Flack H D (1983), Acta Cryst. A39, 876-881'
_refine_ls_abs_structure_Flack 0.136(18)
_refine_ls_extinction_method none
_refine_ls_goodness_of_fit_ref 1.059
_refine_ls_hydrogen_treatment mixed
_refine_ls_matrix_type full
_refine_ls_number_parameters 300
_refine_ls_number_reflns 4980
_refine_ls_number_restraints 0
_refine_ls_restrained_S_all 1.059
_refine_ls_R_factor_all 0.0477
_refine_ls_R_factor_gt 0.0441
_refine_ls_shift/su_max 0.000
_refine_ls_shift/su_mean 0.000
_refine_ls_structure_factor_coef Fsqd
_refine_ls_weighting_details 'calc w=1/[\s^2^(Fo^2^)+(0.0732P)^2^+0.6233P] where P=(Fo^2^+2Fc^2^)/3'
_refine_ls_weighting_scheme calc
_refine_ls_wR_factor_gt 0.1195
_refine_ls_wR_factor_ref 0.1220
_reflns_number_gt 4546
_reflns_number_total 4980
_reflns_threshold_expression >2sigma(I)
_cod_data_source_file cg5b00014_si_002.cif
_cod_data_source_block 2
_cod_depositor_comments
;
The following automatic conversions were performed:

'_symmetry_cell_setting' value 'Trigonal' changed to 'trigonal'
according to
/usr/data/users/saulius/crontab/automatic-downloads/current/ACS/lib/dictionaries/cif_core.dic
dictionary named 'cif_core.dic' version 2.4.2 from 2011-04-26.

Automatic conversion script
Id: cif_fix_values 3143 2015-03-26 13:38:13Z robertas 
;
_cod_original_sg_symbol_H-M P3121
_cod_database_code 4512860

loop_
_symmetry_equiv_pos_as_xyz
'x, y, z'
'-y, x-y, z+1/3'
'-x+y, -x, z+2/3'
'y, x, -z'
'-x, -x+y, -z+1/3'
'x-y, -y, -z+2/3'

loop_
_atom_site_label
_atom_site_type_symbol
_atom_site_fract_x
_atom_site_fract_y
_atom_site_fract_z
_atom_site_U_iso_or_equiv
_atom_site_adp_type
_atom_site_occupancy
_atom_site_symmetry_multiplicity
_atom_site_calc_flag
_atom_site_refinement_flags
Co1 Co 0.28268(3) 0.47845(3) 0.42495(4) 0.02957(14) Uani 1 1 d .
S2 S 0.08603(6) -0.19847(6) 0.66675(10) 0.0441(3) Uani 1 1 d .
S1 S 0.08583(5) -0.03499(6) 0.67264(10) 0.0396(3) Uani 1 1 d .
O1 O 0.23093(16) 0.37703(14) 0.5153(2) 0.0398(6) Uani 1 1 d .
O2 O 0.32279(16) 0.38070(16) 0.6278(2) 0.0426(7) Uani 1 1 d .
O3 O 0.22538(17) -0.47263(17) 0.5059(2) 0.0414(6) Uani 1 1 d .
O4 O 0.31248(18) -0.39049(19) 0.6300(3) 0.0555(9) Uani 1 1 d .
O7 O 0.3401(2) 0.57921(18) 0.3258(3) 0.0540(8) Uani 1 1 d .
H5A H 0.3494 0.3988 0.3595 0.081 Uiso 1 1 d R
H5B H 0.3155 0.4125 0.2630 0.081 Uiso 1 1 d R
O6 O 0.37552(15) 0.52549(17) 0.5455(2) 0.0417(6) Uani 1 1 d .
H6B H 0.3783 0.4835 0.5852 0.062 Uiso 1 1 d R
H6C H 0.3610 0.5522 0.5910 0.062 Uiso 1 1 d R
O5 O 0.34626(19) 0.43840(17) 0.3268(2) 0.0463(7) Uani 1 1 d .
H7B H 0.3091 0.6045 0.3212 0.069 Uiso 1 1 d R
H7C H 0.3485 0.5662 0.2511 0.069 Uiso 1 1 d R
N1 N 0.18128(18) 0.42480(19) 0.3133(3) 0.0339(7) Uani 1 1 d .
C1 C 0.2562(2) 0.3470(2) 0.5870(3) 0.0286(8) Uani 1 1 d .
C2 C 0.1981(2) 0.2644(2) 0.6198(3) 0.0288(8) Uani 1 1 d .
C3 C 0.2170(2) 0.2225(2) 0.6939(3) 0.0328(8) Uani 1 1 d .
H3 H 0.2651 0.2469 0.7303 0.039 Uiso 1 1 calc R
C4 C 0.1647(2) 0.1444(2) 0.7142(3) 0.0339(8) Uani 1 1 d .
H4 H 0.1776 0.1168 0.7651 0.041 Uiso 1 1 calc R
C5 C 0.0926(2) 0.1066(2) 0.6589(3) 0.0323(8) Uani 1 1 d .
C6 C 0.0728(2) 0.1496(2) 0.5886(3) 0.0345(8) Uani 1 1 d .
H6A H 0.0240 0.1258 0.5541 0.041 Uiso 1 1 calc R
C7 C 0.1247(2) 0.2274(2) 0.5691(3) 0.0350(8) Uani 1 1 d .
H7A H 0.1106 0.2557 0.5213 0.042 Uiso 1 1 calc R
C8 C 0.0392(2) 0.0212(2) 0.6679(3) 0.0352(8) Uani 1 1 d .
C9 C 0.0000 -0.1258(3) 0.6667 0.0364(13) Uani 1 2 d S
C10 C 0.0000 -0.1940(3) 0.6667 0.0343(12) Uani 1 2 d S
C11 C 0.0391(2) -0.3009(2) 0.6652(3) 0.0326(8) Uani 1 1 d .
C12 C 0.0916(2) -0.3335(2) 0.6505(3) 0.0347(8) Uani 1 1 d .
C13 C 0.1563(2) -0.3113(2) 0.7172(3) 0.0389(9) Uani 1 1 d .
H13 H 0.1660 -0.2776 0.7776 0.047 Uiso 1 1 calc R
C17 C 0.0775(3) -0.3847(3) 0.5607(4) 0.0491(11) Uani 1 1 d .
H17 H 0.0337 -0.4006 0.5154 0.059 Uiso 1 1 calc R
C14 C 0.2076(2) -0.3389(2) 0.6955(4) 0.0425(10) Uani 1 1 d .
H14 H 0.2512 -0.3235 0.7411 0.051 Uiso 1 1 calc R
C15 C 0.1935(2) -0.3895(2) 0.6053(3) 0.0350(8) Uani 1 1 d .
C16 C 0.1288(3) -0.4118(3) 0.5388(4) 0.0478(10) Uani 1 1 d .
H16 H 0.1192 -0.4455 0.4784 0.057 Uiso 1 1 calc R
C18 C 0.2494(2) -0.4182(2) 0.5780(4) 0.0384(9) Uani 1 1 d .
C23 C 0.1545(3) 0.4667(2) 0.2630(4) 0.0444(10) Uani 1 1 d .
H23 H 0.1848 0.5208 0.2666 0.053 Uiso 1 1 calc R
C22 C 0.0840(3) 0.4345(3) 0.2054(4) 0.0477(11) Uani 1 1 d .
H22 H 0.0675 0.4667 0.1733 0.057 Uiso 1 1 calc R
C21 C 0.0387(2) 0.3549(2) 0.1962(3) 0.0392(9) Uani 1 1 d .
C20 C 0.0677(3) 0.3108(2) 0.2453(4) 0.0477(11) Uani 1 1 d .
H20 H 0.0398 0.2566 0.2403 0.057 Uiso 1 1 calc R
C19 C 0.1382(2) 0.3481(2) 0.3016(3) 0.0385(9) Uani 1 1 d .
H19 H 0.1567 0.3174 0.3333 0.046 Uiso 1 1 calc R

loop_
_atom_site_aniso_label
_atom_site_aniso_U_11
_atom_site_aniso_U_22
_atom_site_aniso_U_33
_atom_site_aniso_U_23
_atom_site_aniso_U_13
_atom_site_aniso_U_12
Co1 0.0284(3) 0.0233(2) 0.0381(2) 0.0014(2) -0.0031(2) 0.0137(2)
S2 0.0333(5) 0.0287(5) 0.0719(7) 0.0044(5) 0.0085(5) 0.0167(4)
S1 0.0305(5) 0.0276(5) 0.0629(6) 0.0080(4) 0.0076(4) 0.0161(4)
O1 0.0309(14) 0.0294(13) 0.0475(15) 0.0114(12) -0.0123(12) 0.0065(12)
O2 0.0341(15) 0.0321(14) 0.0568(17) 0.0050(13) -0.0109(13) 0.0129(12)
O3 0.0361(15) 0.0376(15) 0.0548(16) -0.0185(14) -0.0097(13) 0.0216(13)
O4 0.0404(17) 0.0502(18) 0.084(2) -0.0324(18) -0.0309(17) 0.0286(15)
O7 0.059(2) 0.0411(17) 0.067(2) 0.0213(15) 0.0140(17) 0.0294(16)
O6 0.0328(13) 0.0306(14) 0.0579(15) -0.0051(13) -0.0102(12) 0.0132(12)
O5 0.057(2) 0.0420(16) 0.0512(16) 0.0058(13) 0.0037(15) 0.0336(16)
N1 0.0385(17) 0.0299(16) 0.0388(16) -0.0027(14) -0.0124(13) 0.0212(15)
C1 0.0322(19) 0.0287(19) 0.0290(18) -0.0002(15) -0.0020(15) 0.0184(16)
C2 0.0277(18) 0.0236(17) 0.0338(18) 0.0028(14) 0.0019(15) 0.0119(14)
C3 0.0266(18) 0.0312(19) 0.0416(19) 0.0061(16) 0.0023(15) 0.0151(16)
C4 0.034(2) 0.0301(19) 0.0379(18) 0.0082(16) 0.0003(16) 0.0160(16)
C5 0.0292(19) 0.0278(18) 0.0385(19) 0.0056(15) 0.0074(16) 0.0132(16)
C6 0.0262(17) 0.0276(18) 0.043(2) -0.0004(17) -0.0044(16) 0.0082(15)
C7 0.036(2) 0.0299(19) 0.0423(19) 0.0074(16) -0.0040(16) 0.0186(17)
C8 0.0332(19) 0.0278(19) 0.042(2) -0.0006(16) 0.0028(17) 0.0135(16)
C9 0.037(3) 0.0278(19) 0.047(3) 0.0039(12) 0.008(2) 0.0186(15)
C10 0.028(3) 0.0257(18) 0.050(3) 0.0044(11) 0.009(2) 0.0139(13)
C11 0.0344(19) 0.0285(19) 0.0375(19) 0.0000(15) 0.0017(16) 0.0177(16)
C12 0.038(2) 0.0286(19) 0.0415(19) -0.0042(17) -0.0031(17) 0.0194(16)
C13 0.042(2) 0.040(2) 0.039(2) -0.0130(18) -0.0101(17) 0.0248(19)
C17 0.051(3) 0.062(3) 0.054(2) -0.028(2) -0.027(2) 0.042(2)
C14 0.040(2) 0.045(2) 0.048(2) -0.0129(19) -0.0157(18) 0.0259(19)
C15 0.040(2) 0.0327(19) 0.0380(19) -0.0077(16) -0.0070(17) 0.0228(17)
C16 0.047(2) 0.053(2) 0.053(2) -0.025(2) -0.012(2) 0.032(2)
C18 0.038(2) 0.033(2) 0.050(2) -0.0049(18) -0.0087(18) 0.0216(18)
C23 0.049(2) 0.0286(19) 0.056(2) -0.0064(18) -0.021(2) 0.0197(19)
C22 0.057(3) 0.034(2) 0.060(3) -0.006(2) -0.030(2) 0.029(2)
C21 0.046(2) 0.036(2) 0.044(2) -0.0145(19) -0.0188(17) 0.0263(19)
C20 0.060(3) 0.028(2) 0.058(3) -0.0085(18) -0.027(2) 0.025(2)
C19 0.046(2) 0.032(2) 0.044(2) -0.0065(16) -0.0220(18) 0.0242(18)

loop_
_atom_type_symbol
_atom_type_description
_atom_type_scat_dispersion_real
_atom_type_scat_dispersion_imag
_atom_type_scat_source
C C 0.0033 0.0016 'International Tables Vol C Tables 4.2.6.8 and 6.1.1.4'
H H 0.0000 0.0000 'International Tables Vol C Tables 4.2.6.8 and 6.1.1.4'
Co Co 0.3494 0.9721 'International Tables Vol C Tables 4.2.6.8 and 6.1.1.4'
N N 0.0061 0.0033 'International Tables Vol C Tables 4.2.6.8 and 6.1.1.4'
O O 0.0106 0.0060 'International Tables Vol C Tables 4.2.6.8 and 6.1.1.4'
S S 0.1246 0.1234 'International Tables Vol C Tables 4.2.6.8 and 6.1.1.4'

loop_
_geom_angle_atom_site_label_1
_geom_angle_atom_site_label_2
_geom_angle_atom_site_label_3
_geom_angle
_geom_angle_site_symmetry_1
_geom_angle_site_symmetry_3
O1 Co1 O3 95.40(12) . 1_565
O1 Co1 O7 175.87(14) . .
O3 Co1 O7 88.73(13) 1_565 .
O1 Co1 O5 91.15(13) . .
O3 Co1 O5 173.29(12) 1_565 .
O7 Co1 O5 84.72(11) . .
O1 Co1 O6 88.66(10) . .
O3 Co1 O6 92.25(11) 1_565 .
O7 Co1 O6 91.25(13) . .
O5 Co1 O6 89.33(12) . .
O1 Co1 N1 87.30(12) . .
O3 Co1 N1 85.57(12) 1_565 .
O7 Co1 N1 92.96(12) . .
O5 Co1 N1 93.32(12) . .
O6 Co1 N1 175.22(11) . .
C10 S2 C11 95.22(19) . .
C9 S1 C8 95.8(2) . .
C1 O1 Co1 133.5(2) . .
C18 O3 Co1 130.8(3) . 1_545
Co1 O7 H7B 110.0 . .
Co1 O7 H7C 110.3 . .
H7B O7 H7C 109.1 . .
Co1 O6 H6B 110.6 . .
Co1 O6 H6C 101.5 . .
H6B O6 H6C 112.4 . .
Co1 O5 H5A 113.4 . .
Co1 O5 H5B 107.3 . .
H5A O5 H5B 100.3 . .
C19 N1 C23 116.1(3) . .
C19 N1 Co1 121.9(2) . .
C23 N1 Co1 121.6(3) . .
O2 C1 O1 124.7(3) . .
O2 C1 C2 120.8(3) . .
O1 C1 C2 114.5(3) . .
C3 C2 C7 118.8(3) . .
C3 C2 C1 121.9(3) . .
C7 C2 C1 119.2(3) . .
C2 C3 C4 120.3(3) . .
C2 C3 H3 119.8 . .
C4 C3 H3 119.8 . .
C3 C4 C5 120.6(3) . .
C3 C4 H4 119.7 . .
C5 C4 H4 119.7 . .
C6 C5 C4 118.8(3) . .
C6 C5 C8 119.0(4) . .
C4 C5 C8 122.1(3) . .
C7 C6 C5 120.5(3) . .
C7 C6 H6A 119.8 . .
C5 C6 H6A 119.8 . .
C6 C7 C2 120.9(3) . .
C6 C7 H7A 119.6 . .
C2 C7 H7A 119.6 . .
C8 C8 C5 128.0(2) 5_556 .
C8 C8 S1 116.95(13) 5_556 .
C5 C8 S1 114.9(3) . .
C10 C9 S1 122.78(14) . 5_556
C10 C9 S1 122.78(14) . .
S1 C9 S1 114.4(3) 5_556 .
C9 C10 S2 122.49(15) . .
C9 C10 S2 122.48(15) . 5_556
S2 C10 S2 115.0(3) . 5_556
C11 C11 C12 127.6(2) 5_556 .
C11 C11 S2 117.23(13) 5_556 .
C12 C11 S2 114.9(3) . .
C13 C12 C17 119.0(4) . .
C13 C12 C11 122.4(3) . .
C17 C12 C11 118.4(3) . .
C12 C13 C14 120.7(3) . .
C12 C13 H13 119.6 . .
C14 C13 H13 119.6 . .
C16 C17 C12 120.2(4) . .
C16 C17 H17 119.9 . .
C12 C17 H17 119.9 . .
C15 C14 C13 119.9(4) . .
C15 C14 H14 120.1 . .
C13 C14 H14 120.1 . .
C16 C15 C14 119.4(4) . .
C16 C15 C18 119.7(3) . .
C14 C15 C18 120.9(3) . .
C15 C16 C17 120.8(4) . .
C15 C16 H16 119.6 . .
C17 C16 H16 119.6 . .
O4 C18 O3 125.2(4) . .
O4 C18 C15 119.2(3) . .
O3 C18 C15 115.5(3) . .
N1 C23 C22 123.9(4) . .
N1 C23 H23 118.1 . .
C22 C23 H23 118.1 . .
C21 C22 C23 119.6(3) . .
C21 C22 H22 120.2 . .
C23 C22 H22 120.2 . .
C22 C21 C20 116.7(3) . .
C22 C21 C21 122.5(2) . 5
C20 C21 C21 120.8(3) . 5
C19 C20 C21 119.5(4) . .
C19 C20 H20 120.3 . .
C21 C20 H20 120.3 . .
N1 C19 C20 124.1(3) . .
N1 C19 H19 118.0 . .
C20 C19 H19 118.0 . .

loop_
_geom_bond_atom_site_label_1
_geom_bond_atom_site_label_2
_geom_bond_distance
_geom_bond_site_symmetry_2
Co1 O1 2.040(2) .
Co1 O3 2.057(3) 1_565
Co1 O7 2.091(3) .
Co1 O5 2.133(3) .
Co1 O6 2.136(3) .
Co1 N1 2.183(3) .
S2 C10 1.746(3) .
S2 C11 1.755(4) .
S1 C9 1.749(3) .
S1 C8 1.765(4) .
O1 C1 1.272(4) .
O2 C1 1.239(5) .
O3 C18 1.265(5) .
O3 Co1 2.057(3) 1_545
O4 C18 1.246(5) .
O7 H7B 0.9668 .
O7 H7C 0.9583 .
O6 H6B 0.9776 .
O6 H6C 0.8956 .
O5 H5A 0.9033 .
O5 H5B 0.9438 .
N1 C19 1.324(5) .
N1 C23 1.325(5) .
C1 C2 1.502(5) .
C2 C3 1.380(5) .
C2 C7 1.393(5) .
C3 C4 1.384(5) .
C3 H3 0.9300 .
C4 C5 1.397(5) .
C4 H4 0.9300 .
C5 C6 1.379(5) .
C5 C8 1.481(5) .
C6 C7 1.376(5) .
C6 H6A 0.9300 .
C7 H7A 0.9300 .
C8 C8 1.341(8) 5_556
C9 C10 1.349(7) .
C9 S1 1.749(3) 5_556
C10 S2 1.746(3) 5_556
C11 C11 1.338(8) 5_556
C11 C12 1.482(5) .
C12 C13 1.375(5) .
C12 C17 1.396(5) .
C13 C14 1.394(6) .
C13 H13 0.9300 .
C17 C16 1.387(6) .
C17 H17 0.9300 .
C14 C15 1.392(6) .
C14 H14 0.9300 .
C15 C16 1.373(6) .
C15 C18 1.509(6) .
C16 H16 0.9300 .
C23 C22 1.388(6) .
C23 H23 0.9300 .
C22 C21 1.372(6) .
C22 H22 0.9300 .
C21 C20 1.386(5) .
C21 C21 1.499(7) 5
C20 C19 1.380(6) .
C20 H20 0.9300 .
C19 H19 0.9300 .

loop_
_geom_torsion_atom_site_label_1
_geom_torsion_atom_site_label_2
_geom_torsion_atom_site_label_3
_geom_torsion_atom_site_label_4
_geom_torsion
_geom_torsion_site_symmetry_1
_geom_torsion_site_symmetry_4
O3 Co1 O1 C1 -112.9(4) 1_565 .
O7 Co1 O1 C1 68.0(18) . .
O5 Co1 O1 C1 68.6(4) . .
O6 Co1 O1 C1 -20.7(4) . .
N1 Co1 O1 C1 161.8(4) . .
O1 Co1 N1 C19 -25.6(3) . .
O3 Co1 N1 C19 -121.2(3) 1_565 .
O7 Co1 N1 C19 150.3(3) . .
O5 Co1 N1 C19 65.4(3) . .
O6 Co1 N1 C19 -58.1(17) . .
O1 Co1 N1 C23 147.0(4) . .
O3 Co1 N1 C23 51.4(3) 1_565 .
O7 Co1 N1 C23 -37.1(3) . .
O5 Co1 N1 C23 -122.0(3) . .
O6 Co1 N1 C23 114.5(15) . .
Co1 O1 C1 O2 8.0(6) . .
Co1 O1 C1 C2 -171.5(2) . .
O2 C1 C2 C3 -1.6(6) . .
O1 C1 C2 C3 177.9(3) . .
O2 C1 C2 C7 -177.7(4) . .
O1 C1 C2 C7 1.8(5) . .
C7 C2 C3 C4 2.1(6) . .
C1 C2 C3 C4 -174.0(3) . .
C2 C3 C4 C5 0.9(6) . .
C3 C4 C5 C6 -3.6(6) . .
C3 C4 C5 C8 172.6(4) . .
C4 C5 C6 C7 3.1(6) . .
C8 C5 C6 C7 -173.1(4) . .
C5 C6 C7 C2 -0.1(6) . .
C3 C2 C7 C6 -2.5(6) . .
C1 C2 C7 C6 173.7(4) . .
C6 C5 C8 C8 -35.9(7) . 5_556
C4 C5 C8 C8 148.0(5) . 5_556
C6 C5 C8 S1 139.4(3) . .
C4 C5 C8 S1 -36.7(5) . .
C9 S1 C8 C8 2.1(5) . 5_556
C9 S1 C8 C5 -173.8(3) . .
C8 S1 C9 C10 179.42(13) . .
C8 S1 C9 S1 -0.58(13) . 5_556
S1 C9 C10 S2 177.28(7) 5_556 .
S1 C9 C10 S2 -2.72(7) . .
S1 C9 C10 S2 -2.72(7) 5_556 5_556
S1 C9 C10 S2 177.28(7) . 5_556
C11 S2 C10 C9 -179.42(12) . .
C11 S2 C10 S2 0.58(12) . 5_556
C10 S2 C11 C11 -2.1(4) . 5_556
C10 S2 C11 C12 172.7(3) . .
C11 C11 C12 C13 -133.8(5) 5_556 .
S2 C11 C12 C13 52.0(5) . .
C11 C11 C12 C17 50.5(7) 5_556 .
S2 C11 C12 C17 -123.6(4) . .
C17 C12 C13 C14 0.5(6) . .
C11 C12 C13 C14 -175.2(4) . .
C13 C12 C17 C16 -0.7(7) . .
C11 C12 C17 C16 175.1(4) . .
C12 C13 C14 C15 0.0(7) . .
C13 C14 C15 C16 -0.2(6) . .
C13 C14 C15 C18 178.2(4) . .
C14 C15 C16 C17 -0.1(7) . .
C18 C15 C16 C17 -178.5(4) . .
C12 C17 C16 C15 0.5(7) . .
Co1 O3 C18 O4 -12.7(7) 1_545 .
Co1 O3 C18 C15 170.8(3) 1_545 .
C16 C15 C18 O4 171.5(4) . .
C14 C15 C18 O4 -6.9(6) . .
C16 C15 C18 O3 -11.8(6) . .
C14 C15 C18 O3 169.8(4) . .
C19 N1 C23 C22 3.2(7) . .
Co1 N1 C23 C22 -169.8(4) . .
N1 C23 C22 C21 -1.6(8) . .
C23 C22 C21 C20 -0.7(7) . .
C23 C22 C21 C21 178.8(5) . 5
C22 C21 C20 C19 1.2(7) . .
C21 C21 C20 C19 -178.3(5) 5 .
C23 N1 C19 C20 -2.6(7) . .
Co1 N1 C19 C20 170.4(3) . .
C21 C20 C19 N1 0.5(7) . .

loop_
_platon_squeeze_void_nr
_platon_squeeze_void_average_x
_platon_squeeze_void_average_y
_platon_squeeze_void_average_z
_platon_squeeze_void_volume
_platon_squeeze_void_count_electrons
_platon_squeeze_void_content
1 0.032 0.333 0.030 346 84 ' '
2 0.301 0.968 -0.303 346 84 ' '
3 0.667 0.699 0.364 346 84 ' '
4 0.152 0.809 0.230 5 0 ' '
5 0.191 0.344 0.563 5 0 ' '
6 0.656 0.848 0.897 5 0 ' '
